data_7243126
loop_
_publ_author_name
'Hua, Feng-Zhen'
'Feng, Chao'
'Zhang, Ling-Mei'
'Yang, Yu-Meng'
'Zhang, Guo-Ning'
'Wang, Yu-Cheng'
'Zhao, Hong'

_publ_section_title
;
 Electrochemiluminescence properties and luminescence sensing of four
 novel polymers derived from 3-(pyrazin-2-yl)-1H-pyrazole-5-carboxylic
 acid
;
_journal_issue 32
_journal_name_full CrystEngComm
_journal_page_first 5463
_journal_page_last 5474
_journal_paper_doi 10.1039/D1CE00621E
_journal_volume 23
_journal_year 2021
_chemical_formula_sum 'C8 H8 Cl N4 O4 Zn1.5'
_chemical_formula_weight 357.69
_space_group_crystal_system triclinic
_space_group_IT_number 2
_space_group_name_Hall '-P 1'
_space_group_name_H-M_alt 'P -1'
_atom_sites_solution_hydrogens mixed
_audit_creation_method SHELXL-2014
_audit_update_record
;
2020-07-22 deposited with the CCDC.	2021-06-28 downloaded from the CCDC.
;
_cell_angle_alpha 103.025(5)
_cell_angle_beta 102.889(5)
_cell_angle_gamma 111.241(6)
_cell_formula_units_Z 2
_cell_length_a 6.8724(4)
_cell_length_b 8.5555(6)
_cell_length_c 10.8947(7)
_cell_measurement_reflns_used 2611
_cell_measurement_temperature 293(2)
_cell_measurement_theta_max 29.5130
_cell_measurement_theta_min 3.9460
_cell_volume 547.97(7)
_computing_structure_refinement 'SHELXL-2014 (Sheldrick, 2014)'
_diffrn_ambient_temperature 293(2)
_diffrn_detector_area_resol_mean 10.4674
_diffrn_measured_fraction_theta_full 0.998
_diffrn_measured_fraction_theta_max 0.860
_diffrn_measurement_device_type 'Xcalibur, Atlas, Gemini ultra'
_diffrn_measurement_method '\w scans'
_diffrn_radiation_type MoK\a
_diffrn_radiation_wavelength 0.71073
_diffrn_reflns_av_R_equivalents 0.0343
_diffrn_reflns_av_unetI/netI 0.0463
_diffrn_reflns_Laue_measured_fraction_full 0.998
_diffrn_reflns_Laue_measured_fraction_max 0.860
_diffrn_reflns_limit_h_max 8
_diffrn_reflns_limit_h_min -9
_diffrn_reflns_limit_k_max 11
_diffrn_reflns_limit_k_min -11
_diffrn_reflns_limit_l_max 14
_diffrn_reflns_limit_l_min -13
_diffrn_reflns_number 7240
_diffrn_reflns_point_group_measured_fraction_full 0.998
_diffrn_reflns_point_group_measured_fraction_max 0.860
_diffrn_reflns_theta_full 25.242
_diffrn_reflns_theta_max 29.679
_diffrn_reflns_theta_min 3.287
_diffrn_source 'fine-focus sealed X-ray tube'
_exptl_absorpt_coefficient_mu 3.567
_exptl_absorpt_correction_T_max 1.00000
_exptl_absorpt_correction_T_min 0.81927
_exptl_absorpt_correction_type multi-scan
_exptl_crystal_colour colourless
_exptl_crystal_density_diffrn 2.168
_exptl_crystal_description needle
_exptl_crystal_F_000 356
_refine_diff_density_max 0.654
_refine_diff_density_min -0.500
_refine_diff_density_rms 0.104
_refine_ls_extinction_method none
_refine_ls_goodness_of_fit_ref 1.062
_refine_ls_hydrogen_treatment mixed
_refine_ls_matrix_type full
_refine_ls_number_parameters 179
_refine_ls_number_reflns 2664
_refine_ls_number_restraints 0
_refine_ls_restrained_S_all 1.062
_refine_ls_R_factor_all 0.0500
_refine_ls_R_factor_gt 0.0340
_refine_ls_shift/su_max 0.000
_refine_ls_shift/su_mean 0.000
_refine_ls_structure_factor_coef Fsqd
_refine_ls_weighting_details 'w=1/[\s^2^(Fo^2^)+(0.0357P)^2^+0.0344P] where P=(Fo^2^+2Fc^2^)/3'
_refine_ls_weighting_scheme calc
_refine_ls_wR_factor_gt 0.0729
_refine_ls_wR_factor_ref 0.0809
_reflns_Friedel_coverage 0.000
_reflns_number_gt 2119
_reflns_number_total 2664
_reflns_threshold_expression 'I > 2\s(I)'
_cod_data_source_file d1ce00621e2.cif
_cod_data_source_block ZH_62
_cod_depositor_comments 'Adding full bibliography for 7243125--7243128.cif.'
_cod_original_cell_volume 547.97(6)
_cod_original_formula_sum 'C8 H8 Cl N4 O4 Zn1.50'
_cod_database_code 7243126
_shelx_space_group_comment
;
The symmetry employed for this shelxl refinement is uniquely defined
by the following loop, which should always be used as a source of
symmetry information in preference to the above space-group names.
They are only intended as comments.
;
_shelxl_version_number 2014-3

loop_
_space_group_symop_operation_xyz
'x, y, z'
'-x, -y, -z'

loop_
_atom_site_label
_atom_site_type_symbol
_atom_site_fract_x
_atom_site_fract_y
_atom_site_fract_z
_atom_site_U_iso_or_equiv
_atom_site_adp_type
_atom_site_occupancy
_atom_site_site_symmetry_order
_atom_site_calc_flag
_atom_site_refinement_flags_posn
_atom_site_refinement_flags_adp
_atom_site_refinement_flags_occupancy
_atom_site_disorder_assembly
_atom_site_disorder_group
Zn1 Zn 0.58823(6) 0.17786(4) 0.25035(3) 0.02072(12) Uani 1 1 d . . . . .
Zn2 Zn 0.5000 0.5000 0.0000 0.02454(14) Uani 1 2 d S . P . .
C1 C 0.7448(5) 0.2206(4) 0.5580(3) 0.0225(6) Uani 1 1 d . . . . .
H1 H 0.7219 0.1024 0.5300 0.027 Uiso 1 1 calc R U . . .
C2 C 0.8089(5) 0.3111(4) 0.6933(3) 0.0248(7) Uani 1 1 d . . . . .
H2 H 0.8285 0.2526 0.7540 0.030 Uiso 1 1 calc R U . . .
C3 C 0.8175(5) 0.5592(4) 0.6476(3) 0.0217(6) Uani 1 1 d . . . . .
H3 H 0.8435 0.6781 0.6764 0.026 Uiso 1 1 calc R U . . .
C4 C 0.7537(5) 0.4702(4) 0.5117(3) 0.0184(6) Uani 1 1 d . . . . .
C5 C 0.7207(5) 0.5507(4) 0.4090(3) 0.0166(6) Uani 1 1 d . . . . .
C6 C 0.7380(5) 0.7186(4) 0.4146(3) 0.0194(6) Uani 1 1 d . . . . .
H6 H 0.7825 0.8169 0.4899 0.023 Uiso 1 1 calc R U . . .
C7 C 0.6732(5) 0.7058(4) 0.2811(3) 0.0186(6) Uani 1 1 d . . . . .
C8 C 0.6316(5) 0.8310(4) 0.2162(3) 0.0221(6) Uani 1 1 d . . . . .
Cl1 Cl 0.21124(14) 0.04201(10) 0.17263(9) 0.0360(2) Uani 1 1 d . . . . .
H3B H 0.107(10) 0.291(7) -0.022(6) 0.11(2) Uiso 1 1 d . . . . .
H4B H 0.735(7) 0.082(5) 0.076(4) 0.056(14) Uiso 1 1 d . . . . .
N1 N 0.7151(4) 0.2981(3) 0.4669(2) 0.0183(5) Uani 1 1 d . . . . .
N2 N 0.8428(4) 0.4798(3) 0.7380(2) 0.0248(6) Uani 1 1 d . . . . .
N3 N 0.6517(4) 0.4454(3) 0.2798(2) 0.0184(5) Uani 1 1 d . . . . .
N4 N 0.6224(4) 0.5412(3) 0.2018(2) 0.0184(5) Uani 1 1 d . . . . .
O1 O 0.5446(4) 0.7698(3) 0.08976(19) 0.0275(5) Uani 1 1 d . . . . .
O2 O 0.6773(4) 0.9831(3) 0.28888(19) 0.0275(5) Uani 1 1 d . . . . .
O3 O 0.1618(4) 0.3838(4) 0.0021(2) 0.0339(6) Uani 1 1 d . . . . .
H3A H 0.1600 0.4247 0.0773 0.051 Uiso 1 1 calc R U . . .
O4 O 0.7212(4) 0.1678(3) 0.0998(2) 0.0284(5) Uani 1 1 d . . . . .
H4A H 0.6503 0.1878 0.0391 0.043 Uiso 1 1 calc R U . . .

loop_
_atom_site_aniso_label
_atom_site_aniso_U_11
_atom_site_aniso_U_22
_atom_site_aniso_U_33
_atom_site_aniso_U_23
_atom_site_aniso_U_13
_atom_site_aniso_U_12
Zn1 0.0298(2) 0.01565(19) 0.01686(18) 0.00427(14) 0.00592(14) 0.01186(16)
Zn2 0.0415(3) 0.0214(3) 0.0117(2) 0.0038(2) 0.0056(2) 0.0177(2)
C1 0.0279(17) 0.0184(15) 0.0241(15) 0.0102(13) 0.0086(12) 0.0113(13)
C2 0.0310(17) 0.0271(16) 0.0202(15) 0.0139(13) 0.0084(12) 0.0133(14)
C3 0.0291(17) 0.0188(14) 0.0173(14) 0.0057(12) 0.0070(12) 0.0113(13)
C4 0.0201(15) 0.0173(14) 0.0184(13) 0.0051(12) 0.0065(11) 0.0092(12)
C5 0.0222(15) 0.0173(14) 0.0106(12) 0.0039(11) 0.0047(10) 0.0098(12)
C6 0.0252(16) 0.0140(14) 0.0173(14) 0.0018(11) 0.0054(11) 0.0099(12)
C7 0.0237(15) 0.0165(14) 0.0176(14) 0.0041(12) 0.0071(11) 0.0117(12)
C8 0.0270(16) 0.0199(15) 0.0213(15) 0.0065(13) 0.0074(12) 0.0129(13)
Cl1 0.0305(5) 0.0252(4) 0.0437(5) 0.0039(4) 0.0072(4) 0.0108(4)
N1 0.0232(13) 0.0168(12) 0.0163(11) 0.0057(10) 0.0063(10) 0.0104(10)
N2 0.0278(14) 0.0278(14) 0.0169(12) 0.0072(11) 0.0068(10) 0.0106(12)
N3 0.0266(13) 0.0162(12) 0.0149(11) 0.0060(10) 0.0067(10) 0.0117(10)
N4 0.0263(13) 0.0161(12) 0.0145(11) 0.0057(10) 0.0063(10) 0.0109(10)
O1 0.0485(14) 0.0227(11) 0.0122(10) 0.0038(9) 0.0047(9) 0.0210(10)
O2 0.0476(14) 0.0200(11) 0.0177(10) 0.0040(9) 0.0069(9) 0.0217(10)
O3 0.0389(15) 0.0339(15) 0.0220(12) 0.0030(11) 0.0122(10) 0.0110(13)
O4 0.0418(14) 0.0266(13) 0.0218(11) 0.0076(10) 0.0106(10) 0.0205(11)

loop_
_atom_type_symbol
_atom_type_description
_atom_type_scat_dispersion_real
_atom_type_scat_dispersion_imag
_atom_type_scat_source
C C 0.0033 0.0016 'International Tables Vol C Tables 4.2.6.8 and 6.1.1.4'
H H 0.0000 0.0000 'International Tables Vol C Tables 4.2.6.8 and 6.1.1.4'
Cl Cl 0.1484 0.1585 'International Tables Vol C Tables 4.2.6.8 and 6.1.1.4'
N N 0.0061 0.0033 'International Tables Vol C Tables 4.2.6.8 and 6.1.1.4'
O O 0.0106 0.0060 'International Tables Vol C Tables 4.2.6.8 and 6.1.1.4'
Zn Zn 0.2839 1.4301 'International Tables Vol C Tables 4.2.6.8 and 6.1.1.4'

loop_
_geom_angle_atom_site_label_1
_geom_angle_atom_site_label_2
_geom_angle_atom_site_label_3
_geom_angle
_geom_angle_site_symmetry_1
_geom_angle_site_symmetry_3
_geom_angle_publ_flag
O4 Zn1 O2 88.42(9) . 1_545 ?
O4 Zn1 N3 91.64(9) . . ?
O2 Zn1 N3 152.14(9) 1_545 . ?
O4 Zn1 N1 136.16(9) . . ?
O2 Zn1 N1 83.70(8) 1_545 . ?
N3 Zn1 N1 77.05(8) . . ?
O4 Zn1 Cl1 112.68(7) . . ?
O2 Zn1 Cl1 104.30(7) 1_545 . ?
N3 Zn1 Cl1 101.35(7) . . ?
N1 Zn1 Cl1 111.06(7) . . ?
N4 Zn2 N4 180.0 2_665 . ?
N4 Zn2 O1 78.12(8) 2_665 2_665 ?
N4 Zn2 O1 101.88(8) . 2_665 ?
N4 Zn2 O1 101.88(8) 2_665 . ?
N4 Zn2 O1 78.12(8) . . ?
O1 Zn2 O1 180.0 2_665 . ?
N4 Zn2 O3 90.37(9) 2_665 2_665 ?
N4 Zn2 O3 89.63(9) . 2_665 ?
O1 Zn2 O3 92.65(10) 2_665 2_665 ?
O1 Zn2 O3 87.35(10) . 2_665 ?
N4 Zn2 O3 89.63(9) 2_665 . ?
N4 Zn2 O3 90.37(9) . . ?
O1 Zn2 O3 87.35(10) 2_665 . ?
O1 Zn2 O3 92.65(10) . . ?
O3 Zn2 O3 180.0 2_665 . ?
N1 C1 C2 121.8(3) . . ?
N2 C2 C1 121.3(3) . . ?
N2 C3 C4 122.1(3) . . ?
N1 C4 C3 120.3(2) . . ?
N1 C4 C5 115.7(2) . . ?
C3 C4 C5 124.0(2) . . ?
N3 C5 C6 109.9(2) . . ?
N3 C5 C4 117.3(2) . . ?
C6 C5 C4 132.7(2) . . ?
C5 C6 C7 103.7(2) . . ?
N4 C7 C6 110.1(2) . . ?
N4 C7 C8 117.8(2) . . ?
C6 C7 C8 131.7(3) . . ?
O2 C8 O1 125.6(3) . . ?
O2 C8 C7 118.2(2) . . ?
O1 C8 C7 116.1(2) . . ?
C1 N1 C4 117.3(2) . . ?
C1 N1 Zn1 128.31(19) . . ?
C4 N1 Zn1 114.27(17) . . ?
C2 N2 C3 117.2(2) . . ?
N4 N3 C5 108.1(2) . . ?
N4 N3 Zn1 136.17(17) . . ?
C5 N3 Zn1 115.41(17) . . ?
N3 N4 C7 108.2(2) . . ?
N3 N4 Zn2 137.89(17) . . ?
C7 N4 Zn2 113.67(17) . . ?
C8 O1 Zn2 114.10(17) . . ?
C8 O2 Zn1 131.59(18) . 1_565 ?

loop_
_geom_bond_atom_site_label_1
_geom_bond_atom_site_label_2
_geom_bond_distance
_geom_bond_site_symmetry_2
_geom_bond_publ_flag
Zn1 O4 2.048(2) . ?
Zn1 O2 2.0660(19) 1_545 ?
Zn1 N3 2.101(2) . ?
Zn1 N1 2.173(2) . ?
Zn1 Cl1 2.2751(9) . ?
Zn2 N4 2.067(2) 2_665 ?
Zn2 N4 2.067(2) . ?
Zn2 O1 2.171(2) 2_665 ?
Zn2 O1 2.171(2) . ?
Zn2 O3 2.180(3) 2_665 ?
Zn2 O3 2.180(3) . ?
C1 N1 1.330(4) . ?
C1 C2 1.384(4) . ?
C2 N2 1.328(4) . ?
C3 N2 1.332(4) . ?
C3 C4 1.387(4) . ?
C4 N1 1.346(3) . ?
C4 C5 1.457(4) . ?
C5 N3 1.356(3) . ?
C5 C6 1.385(4) . ?
C6 C7 1.388(4) . ?
C7 N4 1.347(4) . ?
C7 C8 1.484(4) . ?
C8 O2 1.244(3) . ?
C8 O1 1.269(3) . ?
N3 N4 1.339(3) . ?
O2 Zn1 2.0661(19) 1_565 ?
